data_4318538
loop_
_publ_author_name
'Alexander A. Korlyukov'
'Konstantin A. Lyssenko'
'Mikhail Yu. Antipin'
'Valerii N. Kirin'
'Eugenii A. Chernyshev'
'Sergei P. Knyazev'

_publ_section_title
;
 Experimental and Theoretical Study of the Transannular Intramolecular
 Interaction and Cage Effect in the Atrane Framework of Boratrane and
 1-Methylsilatrane
;
_journal_name_full 'Inorganic Chemistry'
_journal_page_first 5043
_journal_page_last 5051
_journal_paper_doi 10.1021/ic010842e
_journal_volume 41
_journal_year 2002
_chemical_formula_moiety 'C6 H12 B N O3'
_chemical_formula_sum 'C6 H12 B N O3'
_chemical_formula_weight 156.98
_chemical_name_systematic
;
  ?
;
_space_group_IT_number 29
_symmetry_cell_setting orthorhombic
_symmetry_space_group_name_Hall 'P 2c -2ac'
_symmetry_space_group_name_H-M 'P c a 21'
_atom_sites_solution_hydrogens difmap
_atom_sites_solution_primary direct
_atom_sites_solution_secondary difmap
_audit_creation_method SHELXL-97
_cell_angle_alpha 90.00
_cell_angle_beta 90.00
_cell_angle_gamma 90.00
_cell_formula_units_Z 4
_cell_length_a 11.3003(18)
_cell_length_b 6.5544(13)
_cell_length_c 9.618(2)
_cell_measurement_reflns_used 100
_cell_measurement_temperature 293(2)
_cell_measurement_theta_max 30.0
_cell_measurement_theta_min 2.0
_cell_volume 712.4(2)
_computing_cell_refinement 'SMART (Bruker, 1998b)'
_computing_data_collection 'SMART (Bruker, 1998b)'
_computing_data_reduction 'SAINTPlus (Bruker, 1998a)'
_computing_molecular_graphics 'SHELXTL ver. 5.1 (Sheldrick, 1998b)'
_computing_publication_material 'SHELXTL ver. 5.1 (Sheldrick, 1998b)'
_computing_structure_refinement 'SHELXTL ver. 5.1 (Sheldrick, 1998b)'
_computing_structure_solution 'SHELXTL ver. 5.1 (Sheldrick, 1998b)'
_diffrn_ambient_temperature 110(2)
_diffrn_measured_fraction_theta_full 0.998
_diffrn_measured_fraction_theta_max 0.998
_diffrn_measurement_device_type 'Bruker SMART 1000 CCD area detector'
_diffrn_measurement_method 'phi and omega scans'
_diffrn_radiation_monochromator graphite
_diffrn_radiation_source 'fine-focus sealed tube'
_diffrn_radiation_type MoK\a
_diffrn_radiation_wavelength 0.71073
_diffrn_reflns_av_R_equivalents 0.0402
_diffrn_reflns_av_sigmaI/netI 0.0343
_diffrn_reflns_limit_h_max 24
_diffrn_reflns_limit_h_min -24
_diffrn_reflns_limit_k_max 14
_diffrn_reflns_limit_k_min -14
_diffrn_reflns_limit_l_max 20
_diffrn_reflns_limit_l_min -20
_diffrn_reflns_number 26724
_diffrn_reflns_theta_full 50.00
_diffrn_reflns_theta_max 50.00
_diffrn_reflns_theta_min 3.11
_exptl_absorpt_coefficient_mu 0.112
_exptl_absorpt_correction_T_max 0.90
_exptl_absorpt_correction_T_min 0.62
_exptl_absorpt_correction_type multi-scan
_exptl_absorpt_process_details 'SADABS(Sheldrick, 1998a)'
_exptl_crystal_colour colorless
_exptl_crystal_density_diffrn 1.464
_exptl_crystal_density_method 'not measured'
_exptl_crystal_description cubic
_exptl_crystal_F_000 336
_exptl_crystal_size_max 0.2
_exptl_crystal_size_mid 0.2
_exptl_crystal_size_min 0.2
_refine_diff_density_max 0.666
_refine_diff_density_min -0.284
_refine_diff_density_rms 0.087
_refine_ls_abs_structure_details 'Flack H D (1983), Acta Cryst. A39, 876-881'
_refine_ls_abs_structure_Flack 0.1(3)
_refine_ls_extinction_method none
_refine_ls_goodness_of_fit_ref 0.971
_refine_ls_hydrogen_treatment refall
_refine_ls_matrix_type full
_refine_ls_number_parameters 148
_refine_ls_number_reflns 7359
_refine_ls_number_restraints 1
_refine_ls_restrained_S_all 0.971
_refine_ls_R_factor_all 0.0493
_refine_ls_R_factor_gt 0.0410
_refine_ls_shift/su_max 0.001
_refine_ls_shift/su_mean 0.000
_refine_ls_structure_factor_coef Fsqd
_refine_ls_weighting_details 'calc w=1/[\s^2^(Fo^2^)+(0.0564P)^2^+0.0000P] where P=(Fo^2^+2Fc^2^)/3'
_refine_ls_weighting_scheme calc
_refine_ls_wR_factor_gt 0.0927
_refine_ls_wR_factor_ref 0.0966
_reflns_number_gt 6070
_reflns_number_total 7359
_reflns_threshold_expression >2sigma(I)
_cod_data_source_file ic010842e_1.cif
_cod_data_source_block borat
_cod_depositor_comments
;
The following automatic conversions were performed:

'_symmetry_cell_setting' tag value 'Orthorombic' was replaced with
'orthorhombic' value.

Automatic conversion script
Id: cif_fix_values 1646 2011-03-28 12:23:43Z adriana 
;
_cod_database_code 4318538

loop_
_symmetry_equiv_pos_as_xyz
'x, y, z'
'-x, -y, z+1/2'
'x+1/2, -y, z'
'-x+1/2, y, z+1/2'

loop_
_atom_site_label
_atom_site_type_symbol
_atom_site_fract_x
_atom_site_fract_y
_atom_site_fract_z
_atom_site_U_iso_or_equiv
_atom_site_adp_type
_atom_site_occupancy
_atom_site_symmetry_multiplicity
_atom_site_calc_flag
_atom_site_refinement_flags
_atom_site_disorder_assembly
_atom_site_disorder_group
B1 B 0.11419(5) 0.80069(8) 0.16401(6) 0.01301(7) Uani 1 1 d . . .
O1 O 0.11621(3) 0.99044(6) 0.24117(4) 0.01490(6) Uani 1 1 d . . .
O2 O 0.03763(4) 0.64443(6) 0.22223(4) 0.01540(6) Uani 1 1 d . . .
O3 O 0.22871(4) 0.73013(7) 0.11641(5) 0.01693(6) Uani 1 1 d . . .
N1 N 0.04540(3) 0.86427(6) 0.01579(4) 0.01184(5) Uani 1 1 d . . .
C1 C 0.11161(5) 1.15252(8) 0.14219(6) 0.01550(7) Uani 1 1 d . . .
C2 C 0.01858(4) 1.08606(7) 0.03557(5) 0.01426(7) Uani 1 1 d . . .
C3 C -0.07848(5) 0.67521(8) 0.16752(6) 0.01632(7) Uani 1 1 d . . .
C4 C -0.06015(4) 0.72754(8) 0.01364(5) 0.01491(7) Uani 1 1 d . . .
C5 C 0.21585(5) 0.66102(9) -0.02354(6) 0.01719(8) Uani 1 1 d . . .
C6 C 0.13529(4) 0.81845(8) -0.09351(5) 0.01482(7) Uani 1 1 d . . .
H1A H 0.1884(13) 1.174(2) 0.0948(16) 0.025(3) Uiso 1 1 d . . .
H1B H 0.0939(11) 1.277(2) 0.1884(15) 0.019(3) Uiso 1 1 d . . .
H2B H -0.0596(11) 1.099(2) 0.0731(16) 0.022(3) Uiso 1 1 d . . .
H2A H 0.0233(13) 1.156(2) -0.0543(17) 0.025(3) Uiso 1 1 d . . .
H3A H -0.1244(13) 0.560(3) 0.1811(18) 0.031(3) Uiso 1 1 d . . .
H3B H -0.1191(12) 0.788(2) 0.2097(16) 0.024(3) Uiso 1 1 d . . .
H4A H -0.0369(12) 0.605(2) -0.0414(16) 0.024(3) Uiso 1 1 d . . .
H4B H -0.1202(14) 0.797(3) -0.0278(18) 0.030(3) Uiso 1 1 d . . .
H5A H 0.1838(13) 0.524(2) -0.0263(16) 0.025(3) Uiso 1 1 d . . .
H5B H 0.2955(12) 0.660(2) -0.0707(15) 0.019(3) Uiso 1 1 d . . .
H6B H 0.0978(12) 0.7782(19) -0.1748(15) 0.018(2) Uiso 1 1 d . . .
H6B H 0.1784(13) 0.931(2) -0.1099(17) 0.028(3) Uiso 1 1 d . . .

loop_
_atom_site_aniso_label
_atom_site_aniso_U_11
_atom_site_aniso_U_22
_atom_site_aniso_U_33
_atom_site_aniso_U_23
_atom_site_aniso_U_13
_atom_site_aniso_U_12
B1 0.01336(16) 0.01404(17) 0.01163(16) 0.00012(14) -0.00075(14) 0.00151(13)
O1 0.01793(13) 0.01416(12) 0.01261(12) -0.00064(10) -0.00155(11) -0.00016(10)
O2 0.01742(13) 0.01438(12) 0.01440(13) 0.00263(10) -0.00109(11) -0.00028(10)
O3 0.01369(13) 0.02243(16) 0.01466(13) -0.00040(12) -0.00146(11) 0.00513(11)
N1 0.01130(11) 0.01317(12) 0.01105(12) 0.00034(10) 0.00013(10) 0.00086(9)
C1 0.01683(17) 0.01365(16) 0.01601(17) -0.00005(12) -0.00005(13) -0.00111(12)
C2 0.01485(16) 0.01337(15) 0.01457(15) 0.00107(12) -0.00012(12) 0.00230(12)
C3 0.01600(17) 0.01838(18) 0.01457(16) 0.00126(14) 0.00061(13) -0.00352(14)
C4 0.01385(15) 0.01750(16) 0.01340(15) -0.00051(13) -0.00091(13) -0.00231(12)
C5 0.01683(17) 0.01944(18) 0.01529(17) -0.00078(15) 0.00124(14) 0.00565(14)
C6 0.01474(16) 0.01798(17) 0.01174(14) 0.00080(13) 0.00148(12) 0.00263(13)

loop_
_atom_type_symbol
_atom_type_description
_atom_type_scat_dispersion_real
_atom_type_scat_dispersion_imag
_atom_type_scat_source
C C 0.0033 0.0016 'International Tables Vol C Tables 4.2.6.8 and 6.1.1.4'
H H 0.0000 0.0000 'International Tables Vol C Tables 4.2.6.8 and 6.1.1.4'
B B 0.0013 0.0007 'International Tables Vol C Tables 4.2.6.8 and 6.1.1.4'
N N 0.0061 0.0033 'International Tables Vol C Tables 4.2.6.8 and 6.1.1.4'
O O 0.0106 0.0060 'International Tables Vol C Tables 4.2.6.8 and 6.1.1.4'

loop_
_geom_angle_atom_site_label_1
_geom_angle_atom_site_label_2
_geom_angle_atom_site_label_3
_geom_angle
_geom_angle_site_symmetry_1
_geom_angle_site_symmetry_3
_geom_angle_publ_flag
O1 B1 O3 114.96(4) . . ?
O1 B1 O2 114.66(4) . . ?
O3 B1 O2 115.39(5) . . ?
O1 B1 N1 103.27(4) . . ?
O3 B1 N1 102.99(4) . . ?
O2 B1 N1 103.11(4) . . ?
C1 O1 B1 107.26(4) . . ?
C3 O2 B1 107.79(4) . . ?
C5 O3 B1 107.96(4) . . ?
C4 N1 C6 114.42(4) . . ?
C4 N1 C2 115.03(4) . . ?
C6 N1 C2 115.01(4) . . ?
C4 N1 B1 103.48(4) . . ?
C6 N1 B1 103.50(4) . . ?
C2 N1 B1 103.13(4) . . ?
O1 C1 C2 105.06(4) . . ?
N1 C2 C1 102.84(4) . . ?
O2 C3 C4 105.26(4) . . ?
N1 C4 C3 103.24(4) . . ?
O3 C5 C6 105.13(4) . . ?
N1 C6 C5 103.33(4) . . ?

loop_
_geom_bond_atom_site_label_1
_geom_bond_atom_site_label_2
_geom_bond_distance
_geom_bond_site_symmetry_2
_geom_bond_publ_flag
B1 O1 1.4485(7) . ?
B1 O3 1.4484(7) . ?
B1 O2 1.4530(7) . ?
B1 N1 1.6764(7) . ?
O1 C1 1.4274(7) . ?
O2 C3 1.4279(7) . ?
O3 C5 1.4276(8) . ?
N1 C4 1.4921(6) . ?
N1 C6 1.4923(7) . ?
N1 C2 1.4971(7) . ?
C1 C2 1.5318(8) . ?
C3 C4 1.5333(8) . ?
C5 C6 1.5318(7) . ?
